data_2235836
loop_
_publ_author_name
'Fun, Hoong-Kun'
'Ooi, Chin Wei'
'Reddy, B. Palakshi'
'Vijayakumar, V.'
'Sarveswari, S.'

_publ_section_title
;
 10a-Hydroxy-9-(4-methoxyphenyl)-3,4,5,6,7,8a,9,10a-octahydro-1<i>H</i>-xanthene-1,8(2<i>H</i>)-dione
;
_journal_coeditor_code HB6880
_journal_issue 8
_journal_name_full 'Acta Crystallographica Section E'
_journal_page_first o2367
_journal_page_last o2368
_journal_paper_doi 10.1107/S160053681203005X
_journal_volume 68
_journal_year 2012
_chemical_formula_iupac 'C20 H22 O5'
_chemical_formula_moiety 'C20 H22 O5'
_chemical_formula_sum 'C20 H22 O5'
_chemical_formula_weight 342.38
_chemical_name_systematic
;
10a-Hydroxy-9-(4-methoxyphenyl)-3,4,5,6,7,8a,9,10a-octahydro-
1<i>H</i>-xanthene-1,8(2<i>H</i>)-dione
;
_space_group_IT_number 60
_symmetry_cell_setting orthorhombic
_symmetry_space_group_name_Hall '-P 2n 2ab'
_symmetry_space_group_name_H-M 'P b c n'
_atom_sites_solution_hydrogens geom
_atom_sites_solution_primary direct
_atom_sites_solution_secondary difmap
_audit_creation_method SHELXL-97
_cell_angle_alpha 90.00
_cell_angle_beta 90.00
_cell_angle_gamma 90.00
_cell_formula_units_Z 8
_cell_length_a 15.7611(9)
_cell_length_b 18.0089(11)
_cell_length_c 11.6451(7)
_cell_measurement_reflns_used 9871
_cell_measurement_temperature 100.0(10)
_cell_measurement_theta_max 34.75
_cell_measurement_theta_min 2.58
_cell_volume 3305.3(3)
_computing_cell_refinement 'SAINT (Bruker, 2009)'
_computing_data_collection 'APEX2 (Bruker, 2009)'
_computing_data_reduction 'SAINT (Bruker, 2009)'
_computing_molecular_graphics 'SHELXTL (Sheldrick, 2008)'
_computing_publication_material
;
SHELXTL (Sheldrick, 2008) and PLATON (Spek, 2009)
;
_computing_structure_refinement 'SHELXTL (Sheldrick, 2008)'
_computing_structure_solution 'SHELXTL (Sheldrick, 2008)'
_diffrn_ambient_temperature 100.0(10)
_diffrn_measured_fraction_theta_full 0.998
_diffrn_measured_fraction_theta_max 0.998
_diffrn_measurement_device_type 'Bruker APEX DUO CCD'
_diffrn_measurement_method '\f and \w scans'
_diffrn_radiation_monochromator graphite
_diffrn_radiation_source 'fine-focus sealed tube'
_diffrn_radiation_type MoK\a
_diffrn_radiation_wavelength 0.71073
_diffrn_reflns_av_R_equivalents 0.0452
_diffrn_reflns_av_sigmaI/netI 0.0187
_diffrn_reflns_limit_h_max 25
_diffrn_reflns_limit_h_min -25
_diffrn_reflns_limit_k_max 28
_diffrn_reflns_limit_k_min -28
_diffrn_reflns_limit_l_max 18
_diffrn_reflns_limit_l_min -18
_diffrn_reflns_number 97212
_diffrn_reflns_theta_full 34.84
_diffrn_reflns_theta_max 34.84
_diffrn_reflns_theta_min 1.72
_diffrn_standards_number 0
_exptl_absorpt_coefficient_mu 0.098
_exptl_absorpt_correction_T_max 0.9896
_exptl_absorpt_correction_T_min 0.9541
_exptl_absorpt_correction_type multi-scan
_exptl_absorpt_process_details '(<i>SADABS</i>; Bruker, 2009)'
_exptl_crystal_colour colourless
_exptl_crystal_density_diffrn 1.376
_exptl_crystal_density_method 'not measured'
_exptl_crystal_description block
_exptl_crystal_F_000 1456
_exptl_crystal_size_max 0.48
_exptl_crystal_size_mid 0.23
_exptl_crystal_size_min 0.11
_refine_diff_density_max 0.552
_refine_diff_density_min -0.237
_refine_ls_extinction_method none
_refine_ls_goodness_of_fit_ref 1.046
_refine_ls_hydrogen_treatment mixed
_refine_ls_matrix_type full
_refine_ls_number_parameters 231
_refine_ls_number_reflns 7190
_refine_ls_number_restraints 0
_refine_ls_restrained_S_all 1.046
_refine_ls_R_factor_all 0.0459
_refine_ls_R_factor_gt 0.0370
_refine_ls_shift/su_max 0.001
_refine_ls_shift/su_mean 0.000
_refine_ls_structure_factor_coef Fsqd
_refine_ls_weighting_details 'calc w=1/[\s^2^(Fo^2^)+(0.0590P)^2^+0.8159P] where P=(Fo^2^+2Fc^2^)/3'
_refine_ls_weighting_scheme calc
_refine_ls_wR_factor_gt 0.1012
_refine_ls_wR_factor_ref 0.1083
_reflns_number_gt 6068
_reflns_number_total 7190
_reflns_threshold_expression I>2\s(I)
_cod_data_source_file hb6880.cif
_cod_data_source_block I
_cod_database_code 2235836
_cod_database_fobs_code 2235836

loop_
_symmetry_equiv_pos_as_xyz
'x, y, z'
'-x+1/2, -y+1/2, z+1/2'
'-x, y, -z+1/2'
'x+1/2, -y+1/2, -z'
'-x, -y, -z'
'x-1/2, y-1/2, -z-1/2'
'x, -y, z-1/2'
'-x-1/2, y-1/2, z'

loop_
_atom_site_type_symbol
_atom_site_label
_atom_site_fract_x
_atom_site_fract_y
_atom_site_fract_z
_atom_site_U_iso_or_equiv
_atom_site_adp_type
_atom_site_calc_flag
_atom_site_refinement_flags
_atom_site_occupancy
_atom_site_symmetry_multiplicity
O O1 0.41955(4) 0.43646(3) -0.11953(4) 0.01606(10) Uani d . 1 1
O O2 0.12092(4) 0.39264(4) 0.24042(6) 0.02378(13) Uani d . 1 1
O O3 0.35506(4) 0.19277(3) 0.24263(5) 0.01785(11) Uani d . 1 1
O O4 0.18491(3) 0.32355(3) 0.50833(5) 0.01370(10) Uani d . 1 1
O O5 0.32107(3) 0.36949(3) 0.53699(4) 0.01306(10) Uani d . 1 1
C C1 0.38478(5) 0.41214(5) -0.22594(6) 0.01835(14) Uani d . 1 1
H H1A 0.4187 0.4321 -0.2894 0.028 Uiso calc R 1 1
H H1B 0.3262 0.4299 -0.2328 0.028 Uiso calc R 1 1
H H1C 0.3855 0.3578 -0.2289 0.028 Uiso calc R 1 1
C C2 0.38251(4) 0.40829(4) -0.02218(5) 0.01168(11) Uani d . 1 1
C C3 0.42230(5) 0.42661(4) 0.08114(6) 0.01375(12) Uani d . 1 1
H H3A 0.4718 0.4567 0.0811 0.016 Uiso calc R 1 1
C C4 0.38909(4) 0.40059(4) 0.18390(6) 0.01299(11) Uani d . 1 1
H H4A 0.4165 0.4130 0.2540 0.016 Uiso calc R 1 1
C C5 0.31611(4) 0.35644(4) 0.18628(5) 0.01067(11) Uani d . 1 1
C C6 0.27766(4) 0.33891(4) 0.08261(6) 0.01223(11) Uani d . 1 1
H H6A 0.2279 0.3092 0.0828 0.015 Uiso calc R 1 1
C C7 0.31024(4) 0.36386(4) -0.02199(6) 0.01273(11) Uani d . 1 1
H H7A 0.2834 0.3507 -0.0921 0.015 Uiso calc R 1 1
C C8 0.27857(4) 0.33101(4) 0.30012(5) 0.01100(11) Uani d . 1 1
H H8A 0.2310 0.2958 0.2841 0.013 Uiso calc R 1 1
C C9 0.34387(4) 0.29187(4) 0.37349(5) 0.01071(11) Uani d . 1 1
C C10 0.37999(4) 0.22215(4) 0.33249(6) 0.01227(11) Uani d . 1 1
C C11 0.44481(5) 0.18319(4) 0.40660(6) 0.01532(12) Uani d . 1 1
H H11A 0.4845 0.1553 0.3568 0.018 Uiso calc R 1 1
H H11B 0.4155 0.1470 0.4568 0.018 Uiso calc R 1 1
C C12 0.49507(5) 0.23714(4) 0.48070(6) 0.01564(12) Uani d . 1 1
H H12A 0.5300 0.2698 0.4312 0.019 Uiso calc R 1 1
H H12B 0.5337 0.2092 0.5320 0.019 Uiso calc R 1 1
C C13 0.43452(4) 0.28408(4) 0.55218(6) 0.01375(12) Uani d . 1 1
H H13A 0.4103 0.2532 0.6144 0.016 Uiso calc R 1 1
H H13B 0.4664 0.3253 0.5882 0.016 Uiso calc R 1 1
C C14 0.36412(4) 0.31523(4) 0.48106(6) 0.01110(11) Uani d . 1 1
C C15 0.23657(4) 0.38542(4) 0.49304(6) 0.01137(11) Uani d . 1 1
C C16 0.20491(5) 0.45323(4) 0.55788(6) 0.01448(12) Uani d . 1 1
H H16A 0.2459 0.4945 0.5488 0.017 Uiso calc R 1 1
H H16B 0.2004 0.4415 0.6407 0.017 Uiso calc R 1 1
C C17 0.11806(5) 0.47705(4) 0.51201(7) 0.01725(13) Uani d . 1 1
H H17A 0.1003 0.5234 0.5509 0.021 Uiso calc R 1 1
H H17B 0.0758 0.4382 0.5303 0.021 Uiso calc R 1 1
C C18 0.11950(5) 0.48996(5) 0.38134(7) 0.02103(15) Uani d . 1 1
H H18A 0.0610 0.4990 0.3537 0.025 Uiso calc R 1 1
H H18B 0.1538 0.5346 0.3640 0.025 Uiso calc R 1 1
C C19 0.15647(5) 0.42367(4) 0.31926(6) 0.01632(13) Uani d . 1 1
C C20 0.24286(4) 0.39890(4) 0.36411(6) 0.01216(11) Uani d . 1 1
H H20A 0.2833 0.4409 0.3521 0.015 Uiso calc R 1 1
H H1O4 0.1773(11) 0.3167(9) 0.5830(15) 0.044(4) Uiso d . 1 1

loop_
_atom_site_aniso_label
_atom_site_aniso_U_11
_atom_site_aniso_U_22
_atom_site_aniso_U_33
_atom_site_aniso_U_12
_atom_site_aniso_U_13
_atom_site_aniso_U_23
O1 0.0198(2) 0.0200(2) 0.0083(2) -0.00409(19) 0.00179(17) 0.00088(17)
O2 0.0187(3) 0.0334(3) 0.0192(3) 0.0069(2) -0.0042(2) -0.0018(2)
O3 0.0242(3) 0.0162(2) 0.0131(2) 0.0013(2) -0.00347(19) -0.00439(18)
O4 0.0146(2) 0.0138(2) 0.0126(2) -0.00304(16) 0.00192(16) 0.00182(17)
O5 0.0119(2) 0.0149(2) 0.0124(2) 0.00174(16) -0.00052(16) -0.00358(16)
C1 0.0258(4) 0.0206(3) 0.0086(3) -0.0017(3) 0.0007(2) -0.0008(2)
C2 0.0138(3) 0.0127(3) 0.0085(2) 0.0004(2) 0.00115(19) 0.00019(19)
C3 0.0145(3) 0.0166(3) 0.0101(2) -0.0037(2) 0.0003(2) 0.0000(2)
C4 0.0137(3) 0.0161(3) 0.0092(2) -0.0031(2) -0.0005(2) -0.0003(2)
C5 0.0116(2) 0.0115(2) 0.0089(2) 0.00015(19) 0.00017(19) 0.00024(19)
C6 0.0130(3) 0.0134(3) 0.0103(2) -0.0016(2) -0.00051(19) -0.0007(2)
C7 0.0144(3) 0.0146(3) 0.0092(2) -0.0012(2) -0.0010(2) -0.0008(2)
C8 0.0113(2) 0.0122(2) 0.0095(2) -0.00026(19) 0.00045(19) 0.00068(19)
C9 0.0119(2) 0.0110(2) 0.0093(2) 0.00007(19) 0.00030(19) -0.00021(19)
C10 0.0143(3) 0.0119(2) 0.0106(2) -0.0004(2) 0.0003(2) -0.0001(2)
C11 0.0182(3) 0.0133(3) 0.0145(3) 0.0032(2) -0.0021(2) -0.0012(2)
C12 0.0130(3) 0.0175(3) 0.0164(3) 0.0025(2) -0.0017(2) -0.0023(2)
C13 0.0128(3) 0.0165(3) 0.0119(3) 0.0010(2) -0.0021(2) -0.0016(2)
C14 0.0110(2) 0.0116(2) 0.0107(2) -0.00030(19) 0.00070(19) -0.00083(19)
C15 0.0111(3) 0.0117(2) 0.0114(2) -0.00005(19) 0.00047(19) -0.0001(2)
C16 0.0159(3) 0.0133(3) 0.0143(3) 0.0013(2) 0.0031(2) -0.0016(2)
C17 0.0165(3) 0.0179(3) 0.0173(3) 0.0049(2) 0.0041(2) 0.0010(2)
C18 0.0232(3) 0.0223(3) 0.0176(3) 0.0103(3) 0.0031(3) 0.0032(3)
C19 0.0157(3) 0.0199(3) 0.0133(3) 0.0047(2) 0.0021(2) 0.0039(2)
C20 0.0130(3) 0.0132(3) 0.0103(2) 0.0011(2) 0.0019(2) 0.0011(2)

loop_
_atom_type_symbol
_atom_type_description
_atom_type_scat_dispersion_real
_atom_type_scat_dispersion_imag
_atom_type_scat_source
C C 0.0033 0.0016 'International Tables Vol C Tables 4.2.6.8 and 6.1.1.4'
H H 0.0000 0.0000 'International Tables Vol C Tables 4.2.6.8 and 6.1.1.4'
O O 0.0106 0.0060 'International Tables Vol C Tables 4.2.6.8 and 6.1.1.4'

loop_
_geom_angle_atom_site_label_1
_geom_angle_atom_site_label_2
_geom_angle_atom_site_label_3
_geom_angle
C2 O1 C1 116.20(6)
C15 O4 H1O4 108.5(11)
C14 O5 C15 115.53(5)
O1 C1 H1A 109.5
O1 C1 H1B 109.5
H1A C1 H1B 109.5
O1 C1 H1C 109.5
H1A C1 H1C 109.5
H1B C1 H1C 109.5
O1 C2 C7 124.19(6)
O1 C2 C3 115.68(6)
C7 C2 C3 120.13(6)
C4 C3 C2 119.60(6)
C4 C3 H3A 120.2
C2 C3 H3A 120.2
C3 C4 C5 121.28(6)
C3 C4 H4A 119.4
C5 C4 H4A 119.4
C6 C5 C4 118.13(6)
C6 C5 C8 121.31(6)
C4 C5 C8 120.53(6)
C5 C6 C7 121.69(6)
C5 C6 H6A 119.2
C7 C6 H6A 119.2
C2 C7 C6 119.17(6)
C2 C7 H7A 120.4
C6 C7 H7A 120.4
C9 C8 C5 111.58(5)
C9 C8 C20 110.23(5)
C5 C8 C20 108.97(5)
C9 C8 H8A 108.7
C5 C8 H8A 108.7
C20 C8 H8A 108.7
C14 C9 C10 118.45(6)
C14 C9 C8 122.42(6)
C10 C9 C8 118.81(6)
O3 C10 C9 121.41(6)
O3 C10 C11 119.98(6)
C9 C10 C11 118.47(6)
C10 C11 C12 112.31(6)
C10 C11 H11A 109.1
C12 C11 H11A 109.1
C10 C11 H11B 109.1
C12 C11 H11B 109.1
H11A C11 H11B 107.9
C11 C12 C13 109.76(6)
C11 C12 H12A 109.7
C13 C12 H12A 109.7
C11 C12 H12B 109.7
C13 C12 H12B 109.7
H12A C12 H12B 108.2
C14 C13 C12 111.78(6)
C14 C13 H13A 109.3
C12 C13 H13A 109.3
C14 C13 H13B 109.3
C12 C13 H13B 109.3
H13A C13 H13B 107.9
O5 C14 C9 123.23(6)
O5 C14 C13 112.08(6)
C9 C14 C13 124.67(6)
O4 C15 O5 109.43(5)
O4 C15 C16 112.80(6)
O5 C15 C16 106.51(5)
O4 C15 C20 106.96(5)
O5 C15 C20 108.57(5)
C16 C15 C20 112.50(6)
C15 C16 C17 110.21(6)
C15 C16 H16A 109.6
C17 C16 H16A 109.6
C15 C16 H16B 109.6
C17 C16 H16B 109.6
H16A C16 H16B 108.1
C16 C17 C18 111.97(6)
C16 C17 H17A 109.2
C18 C17 H17A 109.2
C16 C17 H17B 109.2
C18 C17 H17B 109.2
H17A C17 H17B 107.9
C19 C18 C17 111.03(6)
C19 C18 H18A 109.4
C17 C18 H18A 109.4
C19 C18 H18B 109.4
C17 C18 H18B 109.4
H18A C18 H18B 108.0
O2 C19 C18 123.23(7)
O2 C19 C20 122.49(7)
C18 C19 C20 114.28(6)
C15 C20 C19 109.02(5)
C15 C20 C8 111.99(5)
C19 C20 C8 113.16(6)
C15 C20 H20A 107.5
C19 C20 H20A 107.5
C8 C20 H20A 107.5

loop_
_geom_bond_atom_site_label_1
_geom_bond_atom_site_label_2
_geom_bond_distance
O1 C2 1.3724(8)
O1 C1 1.4240(9)
O2 C19 1.2121(10)
O3 C10 1.2366(8)
O4 C15 1.3914(8)
O4 H1O4 0.887(17)
O5 C14 1.3561(8)
O5 C15 1.4552(8)
C1 H1A 0.9800
C1 H1B 0.9800
C1 H1C 0.9800
C2 C7 1.3919(10)
C2 C3 1.3963(9)
C3 C4 1.3876(9)
C3 H3A 0.9500
C4 C5 1.3986(9)
C4 H4A 0.9500
C5 C6 1.3872(9)
C5 C8 1.5223(9)
C6 C7 1.3961(9)
C6 H6A 0.9500
C7 H7A 0.9500
C8 C9 1.5120(9)
C8 C20 1.5383(9)
C8 H8A 1.0000
C9 C14 1.3595(9)
C9 C10 1.4590(9)
C10 C11 1.5102(10)
C11 C12 1.5220(10)
C11 H11A 0.9900
C11 H11B 0.9900
C12 C13 1.5225(10)
C12 H12A 0.9900
C12 H12B 0.9900
C13 C14 1.4940(10)
C13 H13A 0.9900
C13 H13B 0.9900
C15 C16 1.5201(10)
C15 C20 1.5241(9)
C16 C17 1.5306(11)
C16 H16A 0.9900
C16 H16B 0.9900
C17 C18 1.5395(11)
C17 H17A 0.9900
C17 H17B 0.9900
C18 C19 1.5124(11)
C18 H18A 0.9900
C18 H18B 0.9900
C19 C20 1.5250(10)
C20 H20A 1.0000

loop_
_geom_hbond_atom_site_label_D
_geom_hbond_atom_site_label_H
_geom_hbond_atom_site_label_A
_geom_hbond_site_symmetry_A
_geom_hbond_distance_DH
_geom_hbond_distance_HA
_geom_hbond_distance_DA
_geom_hbond_angle_DHA
_geom_hbond_publ_flag
O4 H1O4 O3 2_555 0.886(17) 1.935(17) 2.8156(8) 172.0(16) yes
C12 H12B O4 4_556 0.99 2.50 3.1879(9) 126.3 yes
C12 H12A Cg1 4_655 0.99 2.78 3.6557(8) 147 yes
C16 H16A Cg1 8_565 0.99 2.78 3.7467(8) 165 yes

loop_
_geom_torsion_atom_site_label_1
_geom_torsion_atom_site_label_2
_geom_torsion_atom_site_label_3
_geom_torsion_atom_site_label_4
_geom_torsion
C1 O1 C2 C7 -5.83(10)
C1 O1 C2 C3 173.89(6)
O1 C2 C3 C4 179.92(6)
C7 C2 C3 C4 -0.35(11)
C2 C3 C4 C5 -0.24(11)
C3 C4 C5 C6 0.28(10)
C3 C4 C5 C8 -177.51(6)
C4 C5 C6 C7 0.28(10)
C8 C5 C6 C7 178.05(6)
O1 C2 C7 C6 -179.41(6)
C3 C2 C7 C6 0.89(10)
C5 C6 C7 C2 -0.86(10)
C6 C5 C8 C9 128.25(7)
C4 C5 C8 C9 -54.04(8)
C6 C5 C8 C20 -109.80(7)
C4 C5 C8 C20 67.91(8)
C5 C8 C9 C14 122.43(7)
C20 C8 C9 C14 1.21(9)
C5 C8 C9 C10 -64.17(8)
C20 C8 C9 C10 174.62(6)
C14 C9 C10 O3 169.77(7)
C8 C9 C10 O3 -3.90(10)
C14 C9 C10 C11 -6.00(9)
C8 C9 C10 C11 -179.66(6)
O3 C10 C11 C12 155.40(7)
C9 C10 C11 C12 -28.78(9)
C10 C11 C12 C13 55.12(8)
C11 C12 C13 C14 -47.83(8)
C15 O5 C14 C9 18.89(9)
C15 O5 C14 C13 -160.19(6)
C10 C9 C14 O5 -165.29(6)
C8 C9 C14 O5 8.13(10)
C10 C9 C14 C13 13.68(10)
C8 C9 C14 C13 -172.89(6)
C12 C13 C14 O5 -166.48(6)
C12 C13 C14 C9 14.45(10)
C14 O5 C15 O4 64.53(7)
C14 O5 C15 C16 -173.25(6)
C14 O5 C15 C20 -51.88(7)
O4 C15 C16 C17 -63.35(7)
O5 C15 C16 C17 176.59(5)
C20 C15 C16 C17 57.76(8)
C15 C16 C17 C18 -54.64(8)
C16 C17 C18 C19 51.97(9)
C17 C18 C19 O2 127.53(8)
C17 C18 C19 C20 -52.57(9)
O4 C15 C20 C19 67.95(7)
O5 C15 C20 C19 -174.06(5)
C16 C15 C20 C19 -56.44(7)
O4 C15 C20 C8 -58.05(7)
O5 C15 C20 C8 59.94(7)
C16 C15 C20 C8 177.56(6)
O2 C19 C20 C15 -125.90(8)
C18 C19 C20 C15 54.19(8)
O2 C19 C20 C8 -0.58(10)
C18 C19 C20 C8 179.51(6)
C9 C8 C20 C15 -34.60(7)
C5 C8 C20 C15 -157.37(5)
C9 C8 C20 C19 -158.31(6)
C5 C8 C20 C19 78.92(7)
